data_1561737
loop_
_publ_author_name
'Kariem, Mukaddus'
'Yawer, Mohd'
'Sheikh, Haq Nawaz'

_publ_section_title
;
 Solvent induced synthesis, structure and properties of coordination
 polymers based on 5-hydroxyisophthalic acid as linker and
 1,10-phenanthroline as auxiliary ligand
;
_journal_name_full 'Journal of Solid State Chemistry'
_journal_page_first 239
_journal_page_last 247
_journal_paper_doi 10.1016/j.jssc.2015.08.036
_journal_volume 231
_journal_year 2015
_chemical_formula_moiety 'C20 H12 Cd N2 O5, H2 O'
_chemical_formula_sum 'C20 H14 Cd N2 O6'
_chemical_formula_weight 490.73
_space_group_crystal_system monoclinic
_space_group_IT_number 13
_space_group_name_Hall '-P 2yac'
_space_group_name_H-M_alt 'P 1 2/n 1'
_atom_sites_solution_hydrogens mixed
_audit_creation_method SHELXL-2014/7
_cell_angle_alpha 90
_cell_angle_beta 100.1920(10)
_cell_angle_gamma 90
_cell_formula_units_Z 4
_cell_length_a 8.7807(4)
_cell_length_b 12.3539(5)
_cell_length_c 16.9414(7)
_cell_measurement_reflns_used 9876
_cell_measurement_temperature 296(2)
_cell_measurement_theta_max 30.56
_cell_measurement_theta_min 2.45
_cell_volume 1808.73(13)
_computing_cell_refinement 'APEX2/SAINT (Bruker, 2004)'
_computing_data_collection 'APEX2 (Bruker, 2004)'
_computing_data_reduction 'SAINT/XPREP (Bruker, 2004)'
_computing_molecular_graphics 'ORTEP3 (Farrugia, 1997) and Mercury (Bruno et al., 2002)'
_computing_publication_material 'SHELXL-2014/7 (Sheldrick, 2014)'
_computing_structure_refinement 'SHELXL-2014/7 (Sheldrick, 2014)'
_computing_structure_solution 'SIR92 (Altornare et al., 1993)'
_diffrn_ambient_temperature 296(2)
_diffrn_measured_fraction_theta_full 0.999
_diffrn_measured_fraction_theta_max 0.999
_diffrn_measurement_device_type 'Bruker axs kappa apex2 CCD Diffractometer'
_diffrn_measurement_method '\w and \f scan'
_diffrn_radiation_monochromator graphite
_diffrn_radiation_source 'fine-focus sealed tube'
_diffrn_radiation_type MoK\a
_diffrn_radiation_wavelength 0.71073
_diffrn_reflns_av_R_equivalents 0.0271
_diffrn_reflns_av_unetI/netI 0.0163
_diffrn_reflns_Laue_measured_fraction_full 0.999
_diffrn_reflns_Laue_measured_fraction_max 0.999
_diffrn_reflns_limit_h_max 10
_diffrn_reflns_limit_h_min -10
_diffrn_reflns_limit_k_max 14
_diffrn_reflns_limit_k_min -14
_diffrn_reflns_limit_l_max 20
_diffrn_reflns_limit_l_min -20
_diffrn_reflns_number 27042
_diffrn_reflns_point_group_measured_fraction_full 0.999
_diffrn_reflns_point_group_measured_fraction_max 0.999
_diffrn_reflns_theta_full 24.994
_diffrn_reflns_theta_max 24.994
_diffrn_reflns_theta_min 2.052
_exptl_absorpt_coefficient_mu 1.250
_exptl_absorpt_correction_T_max 0.889
_exptl_absorpt_correction_T_min 0.783
_exptl_absorpt_correction_type multi-scan
_exptl_absorpt_process_details 'SADABS (Bruker, 2004)'
_exptl_crystal_colour colourless
_exptl_crystal_density_diffrn 1.802
_exptl_crystal_description BLOCK
_exptl_crystal_F_000 976
_exptl_crystal_size_max 0.200
_exptl_crystal_size_mid 0.150
_exptl_crystal_size_min 0.100
_refine_diff_density_max 0.575
_refine_diff_density_min -0.427
_refine_diff_density_rms 0.080
_refine_ls_extinction_coef 0.0022(3)
_refine_ls_extinction_expression Fc^*^=kFc[1+0.001xFc^2^\l^3^/sin(2\q)]^-1/4^
_refine_ls_extinction_method 'SHELXL-2014/7 (Sheldrick 2014'
_refine_ls_goodness_of_fit_ref 1.030
_refine_ls_hydrogen_treatment mixed
_refine_ls_matrix_type full
_refine_ls_number_parameters 398
_refine_ls_number_reflns 3194
_refine_ls_number_restraints 711
_refine_ls_restrained_S_all 0.958
_refine_ls_R_factor_all 0.0305
_refine_ls_R_factor_gt 0.0226
_refine_ls_shift/su_max 0.001
_refine_ls_shift/su_mean 0.000
_refine_ls_structure_factor_coef Fsqd
_refine_ls_weighting_details 'w=1/[\s^2^(Fo^2^)+(0.0333P)^2^+2.4074P] where P=(Fo^2^+2Fc^2^)/3'
_refine_ls_weighting_scheme calc
_refine_ls_wR_factor_gt 0.0558
_refine_ls_wR_factor_ref 0.0646
_reflns_Friedel_coverage 0.000
_reflns_Friedel_fraction_full .
_reflns_Friedel_fraction_max .
_reflns_number_gt 2762
_reflns_number_total 3194
_reflns_threshold_expression 'I > 2\s(I)'
_cod_data_source_file B6.cif
_cod_data_source_block B6
_cod_original_sg_symbol_H-M 'P 2/n'
_cod_database_code 1561737
_shelx_shelxl_version_number 2014/7
_shelx_space_group_comment
;
The symmetry employed for this shelxl refinement is uniquely defined
by the following loop, which should always be used as a source of
symmetry information in preference to the above space-group names.
They are only intended as comments.
;
_shelx_estimated_absorpt_t_min 0.788
_shelx_estimated_absorpt_t_max 0.885

loop_
_space_group_symop_operation_xyz
'x, y, z'
'-x+1/2, y, -z+1/2'
'-x, -y, -z'
'x-1/2, -y, z-1/2'

loop_
_atom_site_label
_atom_site_type_symbol
_atom_site_fract_x
_atom_site_fract_y
_atom_site_fract_z
_atom_site_U_iso_or_equiv
_atom_site_adp_type
_atom_site_occupancy
_atom_site_site_symmetry_order
_atom_site_calc_flag
_atom_site_refinement_flags_posn
_atom_site_refinement_flags_adp
_atom_site_refinement_flags_occupancy
_atom_site_disorder_assembly
_atom_site_disorder_group
C1 C 0.4006(3) 0.4248(2) 0.68458(18) 0.0335(7) Uani 1 1 d . . . . .
C2 C 0.4168(3) 0.5148(2) 0.62818(17) 0.0294(6) Uani 1 1 d . . . . .
C3 C 0.2955(3) 0.5395(2) 0.56659(17) 0.0294(6) Uani 1 1 d . . . . .
H3 H 0.2058 0.4980 0.5587 0.035 Uiso 1 1 calc R U . . .
C4 C 0.3091(3) 0.6267(2) 0.51689(16) 0.0283(6) Uani 1 1 d . . . . .
C5 C 0.4452(3) 0.6864(2) 0.52718(18) 0.0317(6) Uani 1 1 d . . . . .
H5 H 0.4546 0.7442 0.4931 0.038 Uiso 1 1 calc R U . . .
C6 C 0.5666(3) 0.6604(2) 0.58787(18) 0.0325(6) Uani 1 1 d . . . . .
C7 C 0.5517(3) 0.5751(2) 0.63879(19) 0.0344(7) Uani 1 1 d . . . . .
H7 H 0.6326 0.5583 0.6803 0.041 Uiso 1 1 calc R U . . .
C8 C 0.1786(3) 0.6584(2) 0.45191(17) 0.0320(6) Uani 1 1 d . . . . .
C9 C 0.3261(9) 0.1470(6) 0.9677(4) 0.0388(15) Uani 0.515(5) 1 d . U P A 1
H9 H 0.3071 0.2140 0.9891 0.047 Uiso 0.515(5) 1 calc R U P A 1
C10 C 0.3049(8) 0.0543(6) 1.0104(4) 0.0464(16) Uani 0.515(5) 1 d . U P A 1
H10 H 0.2743 0.0598 1.0600 0.056 Uiso 0.515(5) 1 calc R U P A 1
C11 C 0.3288(8) -0.0445(6) 0.9799(5) 0.0462(15) Uani 0.515(5) 1 d . U P A 1
H11 H 0.3156 -0.1069 1.0087 0.055 Uiso 0.515(5) 1 calc R U P A 1
C12 C 0.3738(10) -0.0521(6) 0.9043(5) 0.0369(16) Uani 0.515(5) 1 d . U P A 1
C13 C 0.4020(12) -0.1511(8) 0.8687(6) 0.047(2) Uani 0.515(5) 1 d . U P A 1
H13 H 0.3879 -0.2154 0.8950 0.056 Uiso 0.515(5) 1 calc R U P A 1
C14 C 0.4490(12) -0.1547(7) 0.7974(6) 0.043(2) Uani 0.515(5) 1 d . U P A 1
H14 H 0.4653 -0.2213 0.7746 0.051 Uiso 0.515(5) 1 calc R U P A 1
C15 C 0.4747(11) -0.0555(7) 0.7558(6) 0.0404(17) Uani 0.515(5) 1 d . U P A 1
C16 C 0.4475(12) 0.0449(9) 0.7898(7) 0.0260(18) Uani 0.515(5) 1 d . U P A 1
C17 C 0.3939(13) 0.0489(9) 0.8661(5) 0.0255(16) Uani 0.515(5) 1 d . U P A 1
C18 C 0.5227(10) -0.0527(6) 0.6804(5) 0.0516(17) Uani 0.515(5) 1 d . U P A 1
H18 H 0.5397 -0.1169 0.6546 0.062 Uiso 0.515(5) 1 calc R U P A 1
C19 C 0.5439(9) 0.0441(6) 0.6458(4) 0.0518(17) Uani 0.515(5) 1 d . U P A 1
H19 H 0.5751 0.0465 0.5961 0.062 Uiso 0.515(5) 1 calc R U P A 1
C20 C 0.5188(10) 0.1398(6) 0.6852(4) 0.0420(15) Uani 0.515(5) 1 d . U P A 1
H20 H 0.5383 0.2053 0.6618 0.050 Uiso 0.515(5) 1 calc R U P A 1
N2 N 0.4691(10) 0.1414(9) 0.7533(7) 0.0296(19) Uani 0.515(5) 1 d . U P A 1
N1 N 0.3724(14) 0.1437(9) 0.8975(5) 0.0281(18) Uani 0.515(5) 1 d . U P A 1
C9' C 0.2670(10) 0.1276(7) 0.9340(5) 0.0441(17) Uani 0.485(5) 1 d . U P A 2
H9' H 0.2386 0.1917 0.9563 0.053 Uiso 0.485(5) 1 calc R U P A 2
C10' C 0.2224(10) 0.0291(7) 0.9633(5) 0.0559(19) Uani 0.485(5) 1 d . U P A 2
H10' H 0.1636 0.0279 1.0039 0.067 Uiso 0.485(5) 1 calc R U P A 2
C11' C 0.2651(10) -0.0642(7) 0.9322(6) 0.0548(18) Uani 0.485(5) 1 d . U P A 2
H11' H 0.2364 -0.1299 0.9520 0.066 Uiso 0.485(5) 1 calc R U P A 2
C12' C 0.3534(11) -0.0636(7) 0.8696(6) 0.0422(18) Uani 0.485(5) 1 d . U P A 2
C13' C 0.4066(12) -0.1575(7) 0.8346(7) 0.045(2) Uani 0.485(5) 1 d . U P A 2
H13' H 0.3830 -0.2255 0.8527 0.053 Uiso 0.485(5) 1 calc R U P A 2
C14' C 0.4909(12) -0.1498(8) 0.7756(6) 0.046(2) Uani 0.485(5) 1 d . U P A 2
H14' H 0.5232 -0.2128 0.7534 0.055 Uiso 0.485(5) 1 calc R U P A 2
C15' C 0.5314(11) -0.0488(8) 0.7468(7) 0.0402(17) Uani 0.485(5) 1 d . U P A 2
C16' C 0.4839(14) 0.0470(10) 0.7809(7) 0.0286(18) Uani 0.485(5) 1 d . U P A 2
C17' C 0.3958(14) 0.0378(8) 0.8434(6) 0.0276(18) Uani 0.485(5) 1 d . U P A 2
C18' C 0.6243(10) -0.0370(7) 0.6881(5) 0.0486(17) Uani 0.485(5) 1 d . U P A 2
H18' H 0.6622 -0.0974 0.6651 0.058 Uiso 0.485(5) 1 calc R U P A 2
C19' C 0.6576(9) 0.0631(6) 0.6656(4) 0.0469(16) Uani 0.485(5) 1 d . U P A 2
H19' H 0.7173 0.0720 0.6258 0.056 Uiso 0.485(5) 1 calc R U P A 2
C20' C 0.6039(9) 0.1540(6) 0.7010(4) 0.0382(15) Uani 0.485(5) 1 d . U P A 2
H20' H 0.6287 0.2224 0.6842 0.046 Uiso 0.485(5) 1 calc R U P A 2
N2' N 0.5182(10) 0.1458(9) 0.7582(7) 0.0274(18) Uani 0.485(5) 1 d . U P A 2
N1' N 0.3485(15) 0.1324(10) 0.8756(5) 0.0286(19) Uani 0.485(5) 1 d . U P A 2
O1 O 0.4907(3) 0.42581(18) 0.75182(14) 0.0494(6) Uani 1 1 d . . . . .
O2 O 0.3030(2) 0.35239(17) 0.66450(13) 0.0418(5) Uani 1 1 d . . . . .
O3 O 0.0496(3) 0.61163(19) 0.44738(14) 0.0492(6) Uani 1 1 d . . . . .
O4 O 0.1985(3) 0.7306(2) 0.40374(14) 0.0470(6) Uani 1 1 d . . . . .
O5 O 0.6974(3) 0.72250(18) 0.59645(16) 0.0498(6) Uani 1 1 d . . . . .
H5A H 0.7700 0.6891 0.6225 0.060 Uiso 1 1 calc R U . . .
O6 O 0.9472(3) 0.5995(2) 0.6357(2) 0.0611(7) Uani 1 1 d D . . . .
Cd1 Cd 0.44188(2) 0.29234(2) 0.83066(2) 0.02766(10) Uani 1 1 d . . . . .
H6A H 0.945(7) 0.577(4) 0.5873(14) 0.12(2) Uiso 1 1 d D . . . .
H6B H 0.955(7) 0.549(3) 0.672(2) 0.12(2) Uiso 1 1 d D . . . .

loop_
_atom_site_aniso_label
_atom_site_aniso_U_11
_atom_site_aniso_U_22
_atom_site_aniso_U_33
_atom_site_aniso_U_23
_atom_site_aniso_U_13
_atom_site_aniso_U_12
C1 0.0314(15) 0.0284(16) 0.0395(17) 0.0086(13) 0.0030(13) -0.0018(12)
C2 0.0295(14) 0.0262(15) 0.0311(15) 0.0055(12) 0.0017(11) -0.0016(12)
C3 0.0279(14) 0.0269(15) 0.0329(15) -0.0008(12) 0.0040(12) -0.0033(12)
C4 0.0328(15) 0.0256(14) 0.0261(14) 0.0020(12) 0.0040(11) 0.0000(12)
C5 0.0333(15) 0.0292(15) 0.0329(15) 0.0103(12) 0.0069(12) -0.0002(12)
C6 0.0273(14) 0.0271(15) 0.0425(17) 0.0049(13) 0.0045(12) -0.0039(12)
C7 0.0281(15) 0.0338(16) 0.0375(16) 0.0073(13) -0.0047(12) -0.0008(12)
C8 0.0393(17) 0.0285(16) 0.0264(15) -0.0011(12) 0.0010(12) 0.0035(13)
C9 0.046(4) 0.042(3) 0.030(3) -0.002(2) 0.013(3) -0.001(3)
C10 0.049(4) 0.051(3) 0.042(3) 0.009(2) 0.015(3) -0.006(2)
C11 0.050(4) 0.046(3) 0.043(3) 0.013(2) 0.009(3) -0.007(3)
C12 0.039(4) 0.030(2) 0.041(3) 0.009(2) 0.003(3) -0.002(2)
C13 0.059(4) 0.028(3) 0.055(4) 0.003(3) 0.015(3) 0.000(3)
C14 0.055(5) 0.021(3) 0.054(4) -0.003(2) 0.014(3) 0.005(3)
C15 0.049(4) 0.030(3) 0.044(3) -0.008(2) 0.013(3) 0.008(3)
C16 0.027(5) 0.024(2) 0.027(3) -0.0025(18) 0.004(3) 0.003(2)
C17 0.025(3) 0.027(3) 0.025(3) 0.001(2) 0.006(3) 0.001(2)
C18 0.059(4) 0.051(3) 0.048(3) -0.013(2) 0.018(3) 0.012(3)
C19 0.056(4) 0.060(3) 0.042(3) -0.008(2) 0.014(3) 0.010(3)
C20 0.047(4) 0.049(3) 0.032(3) 0.001(2) 0.011(3) 0.007(3)
N2 0.032(5) 0.030(3) 0.027(3) 0.001(2) 0.003(3) 0.004(3)
N1 0.032(4) 0.025(3) 0.026(3) 0.000(2) 0.003(3) 0.003(2)
C9' 0.043(4) 0.052(3) 0.040(4) 0.011(3) 0.015(3) 0.008(3)
C10' 0.051(4) 0.064(3) 0.056(4) 0.022(3) 0.018(3) 0.000(3)
C11' 0.053(4) 0.054(3) 0.059(4) 0.023(3) 0.013(3) -0.003(3)
C12' 0.044(4) 0.030(3) 0.051(4) 0.011(3) 0.006(3) -0.002(2)
C13' 0.053(4) 0.022(3) 0.057(5) 0.005(3) 0.005(4) 0.001(3)
C14' 0.051(4) 0.029(3) 0.057(4) -0.001(3) 0.005(3) 0.002(3)
C15' 0.043(4) 0.030(3) 0.046(3) -0.008(2) 0.005(3) 0.005(3)
C16' 0.026(4) 0.029(3) 0.028(3) -0.002(2) -0.001(3) 0.001(2)
C17' 0.026(3) 0.022(3) 0.032(4) 0.002(3) 0.000(3) 0.002(2)
C18' 0.045(4) 0.054(3) 0.047(3) -0.017(3) 0.009(3) 0.005(3)
C19' 0.042(4) 0.059(3) 0.041(3) -0.015(2) 0.009(3) 0.001(3)
C20' 0.035(3) 0.048(3) 0.031(3) -0.005(2) 0.005(3) -0.002(3)
N2' 0.025(4) 0.028(3) 0.027(3) -0.0025(19) -0.003(3) 0.001(3)
N1' 0.027(4) 0.029(3) 0.030(4) 0.004(3) 0.004(4) 0.002(3)
O1 0.0589(15) 0.0400(13) 0.0415(13) 0.0186(10) -0.0128(11) -0.0143(11)
O2 0.0392(12) 0.0337(12) 0.0508(13) 0.0085(10) 0.0034(10) -0.0107(10)
O3 0.0388(12) 0.0460(14) 0.0547(14) 0.0185(11) -0.0137(10) -0.0109(11)
O4 0.0459(13) 0.0534(15) 0.0384(13) 0.0195(11) -0.0012(10) -0.0017(11)
O5 0.0296(11) 0.0384(13) 0.0770(18) 0.0212(12) -0.0022(11) -0.0087(10)
O6 0.0477(15) 0.0377(15) 0.094(2) -0.0102(16) 0.0017(15) 0.0066(12)
Cd1 0.03410(14) 0.02066(13) 0.02611(13) 0.00113(8) -0.00047(9) 0.00017(8)

loop_
_atom_type_symbol
_atom_type_description
_atom_type_scat_dispersion_real
_atom_type_scat_dispersion_imag
_atom_type_scat_source
C C 0.0033 0.0016 'International Tables Vol C Tables 4.2.6.8 and 6.1.1.4'
H H 0.0000 0.0000 'International Tables Vol C Tables 4.2.6.8 and 6.1.1.4'
N N 0.0061 0.0033 'International Tables Vol C Tables 4.2.6.8 and 6.1.1.4'
O O 0.0106 0.0060 'International Tables Vol C Tables 4.2.6.8 and 6.1.1.4'
Cd Cd -0.8075 1.2024 'International Tables Vol C Tables 4.2.6.8 and 6.1.1.4'

loop_
_geom_angle_atom_site_label_1
_geom_angle_atom_site_label_2
_geom_angle_atom_site_label_3
_geom_angle
_geom_angle_site_symmetry_1
_geom_angle_site_symmetry_3
O2 C1 O1 122.9(3) . .
O2 C1 C2 120.1(3) . .
O1 C1 C2 117.0(3) . .
C7 C2 C3 120.3(3) . .
C7 C2 C1 119.7(3) . .
C3 C2 C1 120.0(3) . .
C4 C3 C2 119.4(3) . .
C4 C3 H3 120.3 . .
C2 C3 H3 120.3 . .
C3 C4 C5 120.1(3) . .
C3 C4 C8 120.9(3) . .
C5 C4 C8 119.0(3) . .
C6 C5 C4 120.2(3) . .
C6 C5 H5 119.9 . .
C4 C5 H5 119.9 . .
O5 C6 C5 118.1(3) . .
O5 C6 C7 122.1(3) . .
C5 C6 C7 119.8(3) . .
C6 C7 C2 120.2(3) . .
C6 C7 H7 119.9 . .
C2 C7 H7 119.9 . .
O4 C8 O3 121.2(3) . .
O4 C8 C4 119.5(3) . .
O3 C8 C4 119.2(3) . .
O4 C8 Cd1 61.38(16) . 4_565
O3 C8 Cd1 59.92(15) . 4_565
C4 C8 Cd1 177.6(2) . 4_565
N1 C9 C10 122.3(8) . .
N1 C9 H9 118.8 . .
C10 C9 H9 118.8 . .
C11 C10 C9 120.1(6) . .
C11 C10 H10 119.9 . .
C9 C10 H10 119.9 . .
C10 C11 C12 119.6(6) . .
C10 C11 H11 120.2 . .
C12 C11 H11 120.2 . .
C13 C12 C11 123.2(7) . .
C13 C12 C17 121.3(7) . .
C11 C12 C17 115.4(7) . .
C14 C13 C12 121.4(8) . .
C14 C13 H13 119.3 . .
C12 C13 H13 119.3 . .
C13 C14 C15 120.5(8) . .
C13 C14 H14 119.8 . .
C15 C14 H14 119.8 . .
C16 C15 C18 116.7(8) . .
C16 C15 C14 119.5(8) . .
C18 C15 C14 123.8(8) . .
N2 C16 C15 122.3(9) . .
N2 C16 C17 117.7(9) . .
C15 C16 C17 120.1(8) . .
N1 C17 C12 123.9(7) . .
N1 C17 C16 118.8(9) . .
C12 C17 C16 117.2(8) . .
C19 C18 C15 119.8(7) . .
C19 C18 H18 120.1 . .
C15 C18 H18 120.1 . .
C18 C19 C20 119.6(7) . .
C18 C19 H19 120.2 . .
C20 C19 H19 120.2 . .
N2 C20 C19 122.9(8) . .
N2 C20 H20 118.6 . .
C19 C20 H20 118.6 . .
C20 N2 C16 118.7(9) . .
C20 N2 Cd1 126.7(7) . .
C16 N2 Cd1 114.1(7) . .
C17 N1 C9 118.6(9) . .
C17 N1 Cd1 116.4(6) . .
C9 N1 Cd1 124.7(7) . .
N1' C9' C10' 121.9(9) . .
N1' C9' H9' 119.1 . .
C10' C9' H9' 119.1 . .
C11' C10' C9' 119.4(7) . .
C11' C10' H10' 120.3 . .
C9' C10' H10' 120.3 . .
C10' C11' C12' 121.0(7) . .
C10' C11' H11' 119.5 . .
C12' C11' H11' 119.5 . .
C17' C12' C13' 118.3(9) . .
C17' C12' C11' 116.8(8) . .
C13' C12' C11' 124.9(8) . .
C14' C13' C12' 121.1(9) . .
C14' C13' H13' 119.5 . .
C12' C13' H13' 119.5 . .
C13' C14' C15' 121.7(9) . .
C13' C14' H14' 119.1 . .
C15' C14' H14' 119.1 . .
C18' C15' C14' 123.6(8) . .
C18' C15' C16' 117.0(8) . .
C14' C15' C16' 119.3(9) . .
N2' C16' C15' 123.5(9) . .
N2' C16' C17' 118.0(10) . .
C15' C16' C17' 118.5(9) . .
N1' C17' C12' 121.0(9) . .
N1' C17' C16' 117.9(9) . .
C12' C17' C16' 121.1(9) . .
C19' C18' C15' 118.8(7) . .
C19' C18' H18' 120.6 . .
C15' C18' H18' 120.6 . .
C18' C19' C20' 120.8(7) . .
C18' C19' H19' 119.6 . .
C20' C19' H19' 119.6 . .
N2' C20' C19' 122.0(8) . .
N2' C20' H20' 119.0 . .
C19' C20' H20' 119.0 . .
C16' N2' C20' 117.8(10) . .
C16' N2' Cd1 117.1(7) . .
C20' N2' Cd1 124.8(7) . .
C9' N1' C17' 119.8(10) . .
C9' N1' Cd1 123.6(8) . .
C17' N1' Cd1 116.2(7) . .
C1 O1 Cd1 112.27(19) . .
C1 O2 Cd1 146.0(2) . 2_556
C8 O3 Cd1 92.49(18) . 4_565
C8 O4 Cd1 91.45(18) . 4_565
C6 O5 H5A 109.5 . .
H6A O6 H6B 116(3) . .
O1 Cd1 O2 93.65(9) . 2_556
O1 Cd1 N1 172.4(2) . .
O2 Cd1 N1 84.7(3) 2_556 .
O1 Cd1 N2 102.0(3) . .
O2 Cd1 N2 118.2(2) 2_556 .
N1 Cd1 N2 72.4(3) . .
O1 Cd1 N1' 162.1(2) . .
O2 Cd1 N1' 82.9(3) 2_556 .
O1 Cd1 N2' 98.9(3) . .
O2 Cd1 N2' 128.7(2) 2_556 .
N1' Cd1 N2' 70.4(4) . .
O1 Cd1 O3 92.27(9) . 4_666
O2 Cd1 O3 92.69(8) 2_556 4_666
N1 Cd1 O3 95.2(2) . 4_666
N2 Cd1 O3 144.5(3) . 4_666
N1' Cd1 O3 105.4(2) . 4_666
N2' Cd1 O3 135.8(3) . 4_666
O1 Cd1 O4 97.81(9) . 4_666
O2 Cd1 O4 145.67(8) 2_556 4_666
N1 Cd1 O4 87.6(3) . 4_666
N2 Cd1 O4 90.9(2) . 4_666
N1' Cd1 O4 94.8(3) . 4_666
N2' Cd1 O4 81.3(3) . 4_666
O3 Cd1 O4 54.75(7) 4_666 4_666
O1 Cd1 C8 94.90(8) . 4_666
O2 Cd1 C8 119.82(8) 2_556 4_666
N1 Cd1 C8 92.3(3) . 4_666
N2 Cd1 C8 117.8(3) . 4_666
N1' Cd1 C8 102.1(3) . 4_666
N2' Cd1 C8 108.4(3) . 4_666
O3 Cd1 C8 27.59(8) 4_666 4_666
O4 Cd1 C8 27.18(8) 4_666 4_666

loop_
_geom_bond_atom_site_label_1
_geom_bond_atom_site_label_2
_geom_bond_distance
_geom_bond_site_symmetry_2
C1 O2 1.244(4) .
C1 O1 1.267(4) .
C1 C2 1.489(4) .
C2 C7 1.384(4) .
C2 C3 1.387(4) .
C3 C4 1.385(4) .
C3 H3 0.9300 .
C4 C5 1.389(4) .
C4 C8 1.494(4) .
C5 C6 1.382(4) .
C5 H5 0.9300 .
C6 O5 1.368(4) .
C6 C7 1.382(4) .
C7 H7 0.9300 .
C8 O4 1.243(4) .
C8 O3 1.261(4) .
C8 Cd1 2.720(3) 4_565
C9 N1 1.324(11) .
C9 C10 1.385(9) .
C9 H9 0.9300 .
C10 C11 1.356(10) .
C10 H10 0.9300 .
C11 C12 1.408(11) .
C11 H11 0.9300 .
C12 C13 1.404(11) .
C12 C17 1.431(11) .
C13 C14 1.345(13) .
C13 H13 0.9300 .
C14 C15 1.452(12) .
C14 H14 0.9300 .
C15 C16 1.406(12) .
C15 C18 1.414(11) .
C16 N2 1.373(12) .
C16 C17 1.452(10) .
C17 N1 1.313(12) .
C18 C19 1.360(11) .
C18 H18 0.9300 .
C19 C20 1.394(10) .
C19 H19 0.9300 .
C20 N2 1.304(11) .
C20 H20 0.9300 .
N2 Cd1 2.316(11) .
N1 Cd1 2.295(11) .
C9' N1' 1.321(12) .
C9' C10' 1.396(11) .
C9' H9' 0.9300 .
C10' C11' 1.348(12) .
C10' H10' 0.9300 .
C11' C12' 1.420(12) .
C11' H11' 0.9300 .
C12' C17' 1.402(13) .
C12' C13' 1.419(13) .
C13' C14' 1.348(13) .
C13' H13' 0.9300 .
C14' C15' 1.407(12) .
C14' H14' 0.9300 .
C15' C18' 1.401(12) .
C15' C16' 1.412(13) .
C16' N2' 1.330(13) .
C16' C17' 1.422(12) .
C17' N1' 1.384(13) .
C18' C19' 1.341(11) .
C18' H18' 0.9300 .
C19' C20' 1.394(10) .
C19' H19' 0.9300 .
C20' N2' 1.331(12) .
C20' H20' 0.9300 .
N2' Cd1 2.351(12) .
N1' Cd1 2.319(12) .
O1 Cd1 2.211(2) .
O2 Cd1 2.290(2) 2_556
O3 Cd1 2.356(2) 4_565
O4 Cd1 2.388(2) 4_565
O5 H5A 0.8200 .
O6 H6A 0.862(19) .
O6 H6B 0.876(19) .
Cd1 O2 2.290(2) 2_556
Cd1 O3 2.356(2) 4_666
Cd1 O4 2.388(2) 4_666
Cd1 C8 2.720(3) 4_666

loop_
_geom_hbond_atom_site_label_D
_geom_hbond_atom_site_label_H
_geom_hbond_atom_site_label_A
_geom_hbond_distance_DH
_geom_hbond_distance_HA
_geom_hbond_distance_DA
_geom_hbond_angle_DHA
_geom_hbond_site_symmetry_A
C9 H9 O5 0.93 2.34 3.084(7) 136.7 4_566
C19' H19' O4 0.93 2.62 3.161(9) 117.5 3_666
C20' H20' O4 0.93 2.38 3.046(8) 128.5 3_666

loop_
_geom_torsion_atom_site_label_1
_geom_torsion_atom_site_label_2
_geom_torsion_atom_site_label_3
_geom_torsion_atom_site_label_4
_geom_torsion
_geom_torsion_site_symmetry_1
_geom_torsion_site_symmetry_2
_geom_torsion_site_symmetry_3
_geom_torsion_site_symmetry_4
O2 C1 C2 C7 -160.1(3) . . . .
O1 C1 C2 C7 19.1(4) . . . .
O2 C1 C2 C3 21.5(4) . . . .
O1 C1 C2 C3 -159.3(3) . . . .
C7 C2 C3 C4 -1.5(4) . . . .
C1 C2 C3 C4 176.9(3) . . . .
C2 C3 C4 C5 2.1(4) . . . .
C2 C3 C4 C8 -177.6(3) . . . .
C3 C4 C5 C6 -1.1(4) . . . .
C8 C4 C5 C6 178.6(3) . . . .
C4 C5 C6 O5 -179.0(3) . . . .
C4 C5 C6 C7 -0.6(5) . . . .
O5 C6 C7 C2 179.6(3) . . . .
C5 C6 C7 C2 1.2(5) . . . .
C3 C2 C7 C6 -0.2(5) . . . .
C1 C2 C7 C6 -178.5(3) . . . .
C3 C4 C8 O4 -173.6(3) . . . .
C5 C4 C8 O4 6.6(4) . . . .
C3 C4 C8 O3 6.9(4) . . . .
C5 C4 C8 O3 -172.9(3) . . . .
N1 C9 C10 C11 -1.3(13) . . . .
C9 C10 C11 C12 -0.6(12) . . . .
C10 C11 C12 C13 179.5(8) . . . .
C10 C11 C12 C17 1.3(12) . . . .
C11 C12 C13 C14 -178.1(9) . . . .
C17 C12 C13 C14 0.0(14) . . . .
C12 C13 C14 C15 1.1(14) . . . .
C13 C14 C15 C16 -1.1(14) . . . .
C13 C14 C15 C18 -179.4(9) . . . .
C18 C15 C16 N2 -1.3(14) . . . .
C14 C15 C16 N2 -179.8(9) . . . .
C18 C15 C16 C17 178.4(9) . . . .
C14 C15 C16 C17 -0.1(14) . . . .
C13 C12 C17 N1 -178.5(10) . . . .
C11 C12 C17 N1 -0.3(14) . . . .
C13 C12 C17 C16 -1.1(14) . . . .
C11 C12 C17 C16 177.1(9) . . . .
N2 C16 C17 N1 -1.6(14) . . . .
C15 C16 C17 N1 178.6(10) . . . .
N2 C16 C17 C12 -179.1(9) . . . .
C15 C16 C17 C12 1.1(14) . . . .
C16 C15 C18 C19 1.6(13) . . . .
C14 C15 C18 C19 -180.0(8) . . . .
C15 C18 C19 C20 0.3(12) . . . .
C18 C19 C20 N2 -2.9(13) . . . .
C19 C20 N2 C16 3.1(13) . . . .
C19 C20 N2 Cd1 174.4(6) . . . .
C15 C16 N2 C20 -1.0(14) . . . .
C17 C16 N2 C20 179.2(9) . . . .
C15 C16 N2 Cd1 -173.4(8) . . . .
C17 C16 N2 Cd1 6.9(11) . . . .
C12 C17 N1 C9 -1.5(16) . . . .
C16 C17 N1 C9 -178.9(10) . . . .
C12 C17 N1 Cd1 172.7(8) . . . .
C16 C17 N1 Cd1 -4.7(12) . . . .
C10 C9 N1 C17 2.3(14) . . . .
C10 C9 N1 Cd1 -171.3(7) . . . .
N1' C9' C10' C11' 1.0(14) . . . .
C9' C10' C11' C12' -0.7(13) . . . .
C10' C11' C12' C17' 1.3(14) . . . .
C10' C11' C12' C13' 178.4(9) . . . .
C17' C12' C13' C14' -2.5(14) . . . .
C11' C12' C13' C14' -179.5(10) . . . .
C12' C13' C14' C15' 0.8(14) . . . .
C13' C14' C15' C18' 177.2(10) . . . .
C13' C14' C15' C16' 0.6(15) . . . .
C18' C15' C16' N2' 2.4(16) . . . .
C14' C15' C16' N2' 179.2(11) . . . .
C18' C15' C16' C17' -177.0(10) . . . .
C14' C15' C16' C17' -0.2(15) . . . .
C13' C12' C17' N1' -179.5(9) . . . .
C11' C12' C17' N1' -2.2(14) . . . .
C13' C12' C17' C16' 2.8(14) . . . .
C11' C12' C17' C16' -179.9(10) . . . .
N2' C16' C17' N1' 1.3(15) . . . .
C15' C16' C17' N1' -179.3(10) . . . .
N2' C16' C17' C12' 179.0(11) . . . .
C15' C16' C17' C12' -1.5(15) . . . .
C14' C15' C18' C19' -179.2(9) . . . .
C16' C15' C18' C19' -2.5(13) . . . .
C15' C18' C19' C20' 1.4(12) . . . .
C18' C19' C20' N2' 0.0(12) . . . .
C15' C16' N2' C20' -1.0(17) . . . .
C17' C16' N2' C20' 178.4(10) . . . .
C15' C16' N2' Cd1 -175.5(9) . . . .
C17' C16' N2' Cd1 3.9(14) . . . .
C19' C20' N2' C16' -0.3(14) . . . .
C19' C20' N2' Cd1 173.8(6) . . . .
C10' C9' N1' C17' -1.9(14) . . . .
C10' C9' N1' Cd1 -175.3(7) . . . .
C12' C17' N1' C9' 2.5(14) . . . .
C16' C17' N1' C9' -179.7(10) . . . .
C12' C17' N1' Cd1 176.4(8) . . . .
C16' C17' N1' Cd1 -5.8(12) . . . .
O2 C1 O1 Cd1 -4.2(4) . . . .
C2 C1 O1 Cd1 176.6(2) . . . .
O1 C1 O2 Cd1 85.3(4) . . . 2_556
C2 C1 O2 Cd1 -95.5(4) . . . 2_556
O4 C8 O3 Cd1 3.2(3) . . . 4_565
C4 C8 O3 Cd1 -177.4(2) . . . 4_565
O3 C8 O4 Cd1 -3.1(3) . . . 4_565
C4 C8 O4 Cd1 177.4(2) . . . 4_565

_cod_database_fobs_code 1561737
